data_2101027
loop_
_publ_author_name
'Takenaka, Y.'
'Kojima, Y.'
'Ohashi, Y.'

_publ_section_title
;
 Crystalline-state reaction of cobaloxime complexes. 16. Two polymorphs
 of [(<i>S</i>)-1-cyanoethyl][(<i>S</i>)-phenylethylamine]cobaloxime
;
_journal_issue 5
_journal_name_full 'Acta Crystallographica Section B'
_journal_page_first 852
_journal_page_last 859
_journal_paper_doi 10.1107/S010876819300374X
_journal_volume 49
_journal_year 1993
_chemical_formula_moiety 'C19 H29 Co1 N6 O4'
_chemical_formula_sum 'C19 H29 Co N6 O4'
_chemical_formula_weight 464.4
_space_group_crystal_system monoclinic
_space_group_IT_number 4
_space_group_name_Hall 'P 2yb'
_space_group_name_H-M_alt 'P 1 21 1'
_cell_angle_alpha 90.
_cell_angle_beta 96.79(3)
_cell_angle_gamma 90.
_cell_formula_units_Z 2
_cell_length_a 8.777(2)
_cell_length_b 13.390(3)
_cell_length_c 9.540(2)
_cell_volume 1113.3(4)
_diffrn_radiation_type Mo
_diffrn_radiation_wavelength 0.7107
_exptl_absorpt_coefficient_mu 0.802
_exptl_crystal_density_diffrn 1.39
_cod_data_source_file as0632.cif
_cod_data_source_block as0632c
_cod_original_formula_sum 'C19 H29 Co1 N6 O4'
_cod_database_code 2101027

loop_
_space_group_symop_id
_space_group_symop_operation_xyz
1 x,y,z
2 -x,y+1/2,-z

loop_
_atom_site_label
_atom_site_fract_x
_atom_site_fract_y
_atom_site_fract_z
Co -.01190(10) .7496 .73518(7)
O1 .2465(5) .6413(5) .6649(5)
O2 -.1303(5) .7584(6) 1.0014(4)
O3 -.2598(5) .8671(4) .8126(4)
O4 .1114(5) .7462(6) .4723(4)
N1 .1554(7) .6612(5) .7633(6)
N2 -.0251(7) .7163(4) .9254(5)
N3 -.1787(7) .8383(5) .7073(6)
N4 -.0007(6) .7814(4) .5445(5)
N5 -.0814(9) .5424(5) .4559(7)
N6 .1178(6) .8743(5) .7934(6)
C1 .1804(8) .6188(6) .8874(7)
C2 .0732(8) .6531(6) .9841(6)
C3 -.2085(7) .8769(6) .5822(7)
C4 -.1064(8) .8410(6) .4854(6)
C5 .3080(10) .5477(6) .9270(8)
C6 .0790(10) .6191(7) 1.1335(7)
C7 -.3323(9) .9522(7) .5429(8)
C8 -.1156(9) .8704(7) .3321(7)
C9 -.1510(10) .6289(6) .6818(8)
C10 -.3190(10) .6411(9) .6800(10)
C11 -.1106(8) .5811(6) .5544(7)
C12 .2880(8) .8741(6) .8326(7)
C13 .3540(10) .9791(7) .8126(8)
C14 .3352(7) .8412(5) .9837(7)
C15 .4640(7) .7827(6) 1.0108(8)
C16 .5179(9) .7555(9) 1.1490(10)
C17 .4400(10) .7867(7) 1.2580(10)
C18 .3120(10) .8468(8) 1.2301(8)
C19 .2598(8) .8725(7) 1.0958(7)
H1 .1920 .6840 .5867
H2 -.2237 .8195 .9015
H51 .2636 .4845 .9674
H52 .3594 .5298 .8451
H53 .3819 .5776 1.0037
H61 -.0257 .6265 1.1648
H62 .1140 .5495 1.1434
H63 .1521 .6640 1.1954
H71 -.2903 1.0207 .5648
H72 -.3693 .9466 .4410
H73 -.4196 .9397 .6001
H81 -.0480 .9290 .3227
H82 -.0835 .8132 .2761
H83 -.2247 .8887 .2968
H91 -.1206 .5792 .7584
H101 -.3438 .6708 .7703
H102 -.3585 .6890 .6000
H103 -.3723 .5762 .6623
H121 .3345 .8267 .7685
H131 .4705 .9757 .8306
H132 .3265 1.0009 .7112
H133 .3154 1.0273 .8768
H151 .5183 .7593 .9324
H161 .6116 .7146 1.1681
H171 .4729 .7654 1.3566
H181 .2550 .8699 1.3097
H191 .1680 .9159 1.0767
H601 .1003 .9209 .7108
H602 .0751 .9027 .8757

loop_
_geom_angle_atom_site_label_1
_geom_angle_atom_site_label_2
_geom_angle_atom_site_label_3
_geom_angle
Co C9 C10 118.5(7)
Co N6 C12 124.7(5)

loop_
_geom_bond_atom_site_label_1
_geom_bond_atom_site_label_2
_geom_bond_distance
Co N1 1.880(6)
Co N2 1.886(5)
Co N3 1.880(7)
Co N4 1.882(5)
Co N6 2.059(6)
Co C9 2.052(8)
O1 N1 1.330(8)
O2 N2 1.362(7)
O3 N3 1.353(8)
O4 N4 1.351(7)
N1 C1 1.308(8)
N2 C2 1.289(9)
N3 C3 1.299(8)
N4 C4 1.301(9)
N5 C11 1.129(9)
N6 C12 1.497(8)
C1 C2 1.470(10)
C1 C5 1.490(10)
C2 C6 1.491(9)
C3 C4 1.442(9)
C3 C7 1.500(10)
C4 C8 1.507(9)
C9 C10 1.480(10)
C9 C11 1.450(10)
C12 C13 1.540(10)
C12 C14 1.518(9)
C14 C15 1.374(9)
C14 C19 1.387(9)
C15 C16 1.390(10)
C16 C17 1.380(10)
C17 C18 1.380(10)
C18 C19 1.350(10)
